data_4513023
loop_
_publ_author_name
'Goura, Joydeb'
'Walsh, James P. S.'
'Tuna, Floriana'
'Halder, Ritesh'
'Maji, Tapas Kumar'
'Chandrasekhar, Vadapalli'

_publ_section_title
;
 P--C Bond Cleavage-Assisted Lanthanide Phosphate Coordination Polymers
;
_journal_issue 6
_journal_name_full 'Crystal Growth &amp; Design'
_journal_page_first 2555
_journal_paper_doi 10.1021/cg5017005
_journal_volume 15
_journal_year 2015
_chemical_formula_moiety 'Gd H10 O13 P2'
_chemical_formula_sum 'Gd H10 O13 P2'
_chemical_formula_weight 437.27
_chemical_name_systematic
; 
 ? 
;
_space_group_IT_number 14
_symmetry_cell_setting monoclinic
_symmetry_space_group_name_Hall '-P 2ybc'
_symmetry_space_group_name_H-M 'P 1 21/c 1'
_atom_sites_solution_hydrogens geom
_atom_sites_solution_primary direct
_atom_sites_solution_secondary difmap
_audit_creation_method SHELXL-97
_cell_angle_alpha 90.000(5)
_cell_angle_beta 97.286(5)
_cell_angle_gamma 90.000(5)
_cell_formula_units_Z 4
_cell_length_a 6.556(5)
_cell_length_b 18.680(5)
_cell_length_c 8.690(5)
_cell_measurement_reflns_used 6099
_cell_measurement_temperature 100(2)
_cell_measurement_theta_max 28.30
_cell_measurement_theta_min 2.60
_cell_volume 1055.6(10)
_computing_cell_refinement 'Bruker SAINT'
_computing_data_collection 'Bruker APEX2'
_computing_data_reduction 'Bruker SAINT'
_computing_molecular_graphics 'Bruker SHELXTL'
_computing_publication_material 'Bruker SHELXTL'
_computing_structure_refinement 'SHELXL-97 (Sheldrick, 1997)'
_computing_structure_solution 'SHELXS-97 (Sheldrick, 1990)'
_diffrn_ambient_temperature 100(2)
_diffrn_measured_fraction_theta_full 0.999
_diffrn_measured_fraction_theta_max 0.999
_diffrn_measurement_device_type 'Bruker APEX-II CCD'
_diffrn_measurement_method '\f and \w scans'
_diffrn_radiation_monochromator graphite
_diffrn_radiation_source 'fine-focus sealed tube'
_diffrn_radiation_type MoK\a
_diffrn_radiation_wavelength 0.71069
_diffrn_reflns_av_R_equivalents 0.0313
_diffrn_reflns_av_sigmaI/netI 0.0280
_diffrn_reflns_limit_h_max 7
_diffrn_reflns_limit_h_min -7
_diffrn_reflns_limit_k_max 22
_diffrn_reflns_limit_k_min -22
_diffrn_reflns_limit_l_max 10
_diffrn_reflns_limit_l_min -7
_diffrn_reflns_number 7119
_diffrn_reflns_theta_full 25.50
_diffrn_reflns_theta_max 25.50
_diffrn_reflns_theta_min 2.60
_diffrn_standards_number 0
_exptl_absorpt_coefficient_mu 6.650
_exptl_absorpt_correction_T_max 1.00
_exptl_absorpt_correction_T_min 0.45261
_exptl_absorpt_correction_type empirical
_exptl_absorpt_process_details sadabs
_exptl_crystal_colour colorless
_exptl_crystal_density_diffrn 2.752
_exptl_crystal_density_method 'not measured'
_exptl_crystal_description block
_exptl_crystal_F_000 832
_exptl_crystal_size_max 0.16
_exptl_crystal_size_mid 0.14
_exptl_crystal_size_min 0.12
_refine_diff_density_max 4.800
_refine_diff_density_min -4.800
_refine_diff_density_rms 0.352
_refine_ls_extinction_method none
_refine_ls_goodness_of_fit_ref 1.100
_refine_ls_hydrogen_treatment constr
_refine_ls_matrix_type full
_refine_ls_number_parameters 130
_refine_ls_number_reflns 1964
_refine_ls_number_restraints 30
_refine_ls_restrained_S_all 1.124
_refine_ls_R_factor_all 0.0569
_refine_ls_R_factor_gt 0.0546
_refine_ls_shift/su_max 0.001
_refine_ls_shift/su_mean 0.000
_refine_ls_structure_factor_coef Fsqd
_refine_ls_weighting_details 'calc w=1/[\s^2^(Fo^2^)+(0.0440P)^2^+53.4758P] where P=(Fo^2^+2Fc^2^)/3'
_refine_ls_weighting_scheme calc
_refine_ls_wR_factor_gt 0.1268
_refine_ls_wR_factor_ref 0.1287
_reflns_number_gt 1873
_reflns_number_total 1964
_reflns_threshold_expression >2sigma(I)
_cod_data_source_file cg5017005_si_003.cif
_cod_data_source_block Complex_3
_cod_depositor_comments
;
The following automatic conversions were performed:

'_symmetry_cell_setting' value 'Monoclinic' changed to 'monoclinic'
according to
/usr/data/users/saulius/crontab/automatic-downloads/rss-feeds/ACS/lib/dictionaries/cif_core.dic
dictionary named 'cif_core.dic' version 2.4.2 from 2011-04-26.

Automatic conversion script
Id: cif_fix_values 3271 2015-04-21 07:52:19Z andrius 

 Adding full bibliography for 4513021--4513023.cif.
;
_cod_original_sg_symbol_H-M P2(1)/c
_cod_database_code 4513023

loop_
_symmetry_equiv_pos_as_xyz
'x, y, z'
'-x, y+1/2, -z+1/2'
'-x, -y, -z'
'x, -y-1/2, z-1/2'

loop_
_atom_site_label
_atom_site_type_symbol
_atom_site_fract_x
_atom_site_fract_y
_atom_site_fract_z
_atom_site_U_iso_or_equiv
_atom_site_adp_type
_atom_site_occupancy
_atom_site_symmetry_multiplicity
_atom_site_calc_flag
_atom_site_refinement_flags
Gd1 Gd 0.35904(7) 0.12279(3) 0.71230(6) 0.0058(2) Uani 1 1 d U
P1 P 0.3780(4) 0.27645(14) 0.5822(3) 0.0058(2) Uani 1 1 d U
P2 P -0.1827(4) 0.07673(14) 0.7348(3) 0.0058(2) Uani 1 1 d U
O1 O 0.5502(12) 0.2243(4) 0.6204(9) 0.0138(16) Uani 1 1 d .
O8 O -0.2924(13) 0.1135(4) 0.8542(10) 0.0150(17) Uani 1 1 d U
O9 O 0.2591(15) 0.1098(5) 0.4361(10) 0.025(2) Uani 1 1 d .
H9A H 0.2802 0.0669 0.4088 0.038 Uiso 1 1 d R
H9B H 0.3299 0.1383 0.3877 0.038 Uiso 1 1 d R
O13 O 0.1401(11) 0.8956(4) 0.8354(8) 0.0058(2) Uani 1 1 d G
H13A H 0.0204 0.9106 0.8465 0.009 Uiso 1 1 d G
H13B H 0.2078 0.8883 0.9241 0.009 Uiso 1 1 d G
O11 O 0.3435(12) 0.0552(4) 0.9565(9) 0.0108(15) Uani 1 1 d .
H11A H 0.4179 0.0179 0.9568 0.016 Uiso 1 1 d R
H11B H 0.2197 0.0431 0.9626 0.016 Uiso 1 1 d R
O6 O -0.3355(16) 0.0822(5) 0.5867(12) 0.031(2) Uani 1 1 d U
O10 O 0.3187(13) -0.0028(4) 0.6668(9) 0.0154(17) Uani 1 1 d .
H10A H 0.2905 -0.0103 0.5699 0.023 Uiso 1 1 d R
H10B H 0.2212 -0.0184 0.7135 0.023 Uiso 1 1 d R
O3 O 0.3616(15) 0.2953(4) 0.4169(9) 0.0206(19) Uani 1 1 d .
O5 O 0.0004(12) 0.1174(4) 0.7128(9) 0.0127(16) Uani 1 1 d .
O2 O 0.1913(10) 0.2376(4) 0.6139(8) 0.0058(2) Uani 1 1 d .
O4 O 0.4109(12) 0.3409(4) 0.6771(9) 0.0140(16) Uani 1 1 d .
O12 O 0.1560(17) 0.7802(6) 0.6173(13) 0.038(3) Uani 1 1 d G
H12A H 0.1426 0.8141 0.6804 0.058 Uiso 1 1 d G
H12B H 0.0452 0.7755 0.5559 0.058 Uiso 1 1 d G
O7 O -0.1378(16) 0.0022(6) 0.7642(18) 0.051(3) Uani 1 1 d .

loop_
_atom_site_aniso_label
_atom_site_aniso_U_11
_atom_site_aniso_U_22
_atom_site_aniso_U_33
_atom_site_aniso_U_23
_atom_site_aniso_U_13
_atom_site_aniso_U_12
Gd1 0.0019(3) 0.0093(3) 0.0056(3) -0.00116(17) -0.00205(17) -0.00101(16)
P1 0.0019(3) 0.0093(3) 0.0056(3) -0.00116(17) -0.00205(17) -0.00101(16)
P2 0.0019(3) 0.0093(3) 0.0056(3) -0.00116(17) -0.00205(17) -0.00101(16)
O1 0.007(4) 0.019(4) 0.015(4) -0.001(3) -0.001(3) -0.002(3)
O8 0.0143(19) 0.0158(19) 0.0149(19) 0.0007(10) 0.0020(10) 0.0008(10)
O9 0.034(5) 0.031(5) 0.008(4) -0.002(4) -0.003(4) -0.025(4)
O13 0.0019(3) 0.0093(3) 0.0056(3) -0.00116(17) -0.00205(17) -0.00101(16)
O11 0.007(4) 0.012(4) 0.013(4) 0.004(3) 0.000(3) -0.002(3)
O6 0.030(2) 0.031(2) 0.031(2) -0.0013(10) 0.0034(11) -0.0002(10)
O10 0.021(4) 0.016(4) 0.009(4) -0.002(3) 0.003(3) 0.004(3)
O3 0.044(6) 0.013(4) 0.004(4) 0.000(3) 0.000(4) -0.015(4)
O5 0.004(4) 0.014(4) 0.018(4) 0.000(3) -0.003(3) 0.001(3)
O2 0.0019(3) 0.0093(3) 0.0056(3) -0.00116(17) -0.00205(17) -0.00101(16)
O4 0.016(4) 0.016(4) 0.008(4) -0.002(3) -0.002(3) -0.006(3)
O12 0.037(6) 0.039(6) 0.033(6) -0.012(5) -0.018(5) 0.008(5)
O7 0.022(6) 0.029(6) 0.105(11) 0.017(7) 0.021(6) 0.005(5)

loop_
_atom_type_symbol
_atom_type_description
_atom_type_scat_dispersion_real
_atom_type_scat_dispersion_imag
_atom_type_scat_source
H H 0.0000 0.0000 'International Tables Vol C Tables 4.2.6.8 and 6.1.1.4'
O O 0.0106 0.0060 'International Tables Vol C Tables 4.2.6.8 and 6.1.1.4'
P P 0.1023 0.0942 'International Tables Vol C Tables 4.2.6.8 and 6.1.1.4'
Gd Gd -0.1653 3.9035 'International Tables Vol C Tables 4.2.6.8 and 6.1.1.4'

loop_
_geom_angle_atom_site_label_1
_geom_angle_atom_site_label_2
_geom_angle_atom_site_label_3
_geom_angle
_geom_angle_site_symmetry_1
_geom_angle_site_symmetry_3
O3 Gd1 O5 86.4(3) 4_566 .
O3 Gd1 O10 139.2(3) 4_566 .
O5 Gd1 O10 82.4(3) . .
O3 Gd1 O9 142.5(3) 4_566 .
O5 Gd1 O9 81.5(3) . .
O10 Gd1 O9 74.1(3) . .
O3 Gd1 O8 75.5(3) 4_566 1_655
O5 Gd1 O8 149.4(3) . 1_655
O10 Gd1 O8 95.2(3) . 1_655
O9 Gd1 O8 127.4(3) . 1_655
O3 Gd1 O1 77.8(3) 4_566 .
O5 Gd1 O1 125.7(3) . .
O10 Gd1 O1 138.9(3) . .
O9 Gd1 O1 80.8(3) . .
O8 Gd1 O1 74.8(3) 1_655 .
O3 Gd1 O11 71.4(3) 4_566 .
O5 Gd1 O11 80.1(3) . .
O10 Gd1 O11 68.1(3) . .
O9 Gd1 O11 139.6(3) . .
O8 Gd1 O11 70.9(3) 1_655 .
O1 Gd1 O11 138.3(3) . .
O3 Gd1 O2 70.2(3) 4_566 .
O5 Gd1 O2 69.1(2) . .
O10 Gd1 O2 138.4(3) . .
O9 Gd1 O2 72.3(3) . .
O8 Gd1 O2 124.7(2) 1_655 .
O1 Gd1 O2 56.7(2) . .
O11 Gd1 O2 131.4(2) . .
O3 Gd1 O6 126.6(3) 4_566 1_655
O5 Gd1 O6 146.9(3) . 1_655
O10 Gd1 O6 73.1(3) . 1_655
O9 Gd1 O6 70.7(3) . 1_655
O8 Gd1 O6 57.1(3) 1_655 1_655
O1 Gd1 O6 68.0(3) . 1_655
O11 Gd1 O6 109.8(3) . 1_655
O2 Gd1 O6 116.6(3) . 1_655
O3 Gd1 P1 71.0(2) 4_566 .
O5 Gd1 P1 97.30(19) . .
O10 Gd1 P1 149.3(2) . .
O9 Gd1 P1 75.5(2) . .
O8 Gd1 P1 99.82(19) 1_655 .
O1 Gd1 P1 28.46(19) . .
O11 Gd1 P1 142.39(19) . .
O2 Gd1 P1 28.23(16) . .
O6 Gd1 P1 92.9(2) 1_655 .
O3 Gd1 P2 102.7(2) 4_566 1_655
O5 Gd1 P2 161.07(19) . 1_655
O10 Gd1 P2 79.9(2) . 1_655
O9 Gd1 P2 99.9(3) . 1_655
O8 Gd1 P2 28.4(2) 1_655 1_655
O1 Gd1 P2 72.89(19) . 1_655
O11 Gd1 P2 87.11(18) . 1_655
O2 Gd1 P2 129.53(17) . 1_655
O6 Gd1 P2 29.3(2) 1_655 1_655
P1 Gd1 P2 101.35(7) . 1_655
O4 P1 O3 109.9(5) . .
O4 P1 O2 111.5(4) . .
O3 P1 O2 109.9(5) . .
O4 P1 O1 111.0(5) . .
O3 P1 O1 109.4(5) . .
O2 P1 O1 105.0(4) . .
O4 P1 Gd1 124.7(3) . .
O3 P1 Gd1 125.4(3) . .
O2 P1 Gd1 53.4(3) . .
O1 P1 Gd1 51.6(3) . .
O7 P2 O5 112.0(5) . .
O7 P2 O8 115.2(7) . .
O5 P2 O8 109.1(5) . .
O7 P2 O6 108.1(7) . .
O5 P2 O6 108.5(5) . .
O8 P2 O6 103.3(5) . .
O7 P2 Gd1 117.0(4) . 1_455
O5 P2 Gd1 130.9(3) . 1_455
O8 P2 Gd1 51.2(3) . 1_455
O6 P2 Gd1 53.4(4) . 1_455
P1 O1 Gd1 99.9(4) . .
P2 O8 Gd1 100.5(4) . 1_455
P2 O6 Gd1 97.3(5) . 1_455
P1 O3 Gd1 153.0(5) . 4_565
P2 O5 Gd1 149.8(5) . .
P1 O2 Gd1 98.4(3) . .

loop_
_geom_bond_atom_site_label_1
_geom_bond_atom_site_label_2
_geom_bond_distance
_geom_bond_site_symmetry_2
Gd1 O3 2.343(8) 4_566
Gd1 O5 2.354(8) .
Gd1 O10 2.388(8) .
Gd1 O9 2.419(8) .
Gd1 O8 2.461(8) 1_655
Gd1 O1 2.462(8) .
Gd1 O11 2.482(7) .
Gd1 O2 2.510(7) .
Gd1 O6 2.516(10) 1_655
Gd1 P1 3.093(3) .
Gd1 P2 3.107(3) 1_655
P1 O4 1.460(8) .
P1 O3 1.470(8) .
P1 O2 1.479(7) .
P1 O1 1.496(8) .
P2 O7 1.439(11) .
P2 O5 1.453(8) .
P2 O8 1.501(8) .
P2 O6 1.531(10) .
P2 Gd1 3.107(3) 1_455
O8 Gd1 2.461(8) 1_455
O6 Gd1 2.516(10) 1_455
O3 Gd1 2.344(8) 4_565
